data_7229154
loop_
_publ_author_name
'Guangmei Wang'
'Martin Valldor'
'Bert Mallick'
'Anja-Verena Mudring'

_publ_section_title
;
 Ionothermal synthesis of open-framework metal phosphates with a Kagome
 lattice network exhibiting canted anti-ferromagnetism
;
_journal_name_full 'Journal of Materials Chemistry C'
_journal_page_first 7417
_journal_page_last 7427
_journal_paper_doi 10.1039/C4TC00290C
_journal_volume 2
_journal_year 2014
_chemical_formula_sum 'Co1.5 F2 H5 N O4 P'
_chemical_formula_weight 240.42
_space_group_IT_number 14
_symmetry_cell_setting monoclinic
_symmetry_space_group_name_Hall '-P 2ybc'
_symmetry_space_group_name_H-M 'P 1 21/c 1'
_atom_sites_solution_hydrogens geom
_atom_sites_solution_primary direct
_atom_sites_solution_secondary difmap
_cell_angle_alpha 90.00
_cell_angle_beta 105.83(3)
_cell_angle_gamma 90.00
_cell_formula_units_Z 4
_cell_length_a 10.050(2)
_cell_length_b 7.4652(15)
_cell_length_c 7.4871(15)
_cell_measurement_temperature 293(2)
_cell_volume 540.4(2)
_computing_structure_refinement 'SHELXL-97 (Sheldrick, 1997)'
_computing_structure_solution 'SHELXS-97 (Sheldrick, 1990)'
_diffrn_ambient_temperature 293(2)
_diffrn_measured_fraction_theta_full 0.994
_diffrn_measured_fraction_theta_max 0.994
_diffrn_radiation_monochromator graphite
_diffrn_radiation_source 'fine-focus sealed tube'
_diffrn_radiation_type MoK\a
_diffrn_radiation_wavelength 0.71073
_diffrn_reflns_av_R_equivalents 0.0444
_diffrn_reflns_av_sigmaI/netI 0.0265
_diffrn_reflns_limit_h_max 13
_diffrn_reflns_limit_h_min -13
_diffrn_reflns_limit_k_max 9
_diffrn_reflns_limit_k_min -9
_diffrn_reflns_limit_l_max 9
_diffrn_reflns_limit_l_min -9
_diffrn_reflns_number 6188
_diffrn_reflns_theta_full 27.98
_diffrn_reflns_theta_max 27.98
_diffrn_reflns_theta_min 3.45
_exptl_absorpt_coefficient_mu 4.945
_exptl_absorpt_correction_type none
_exptl_crystal_density_diffrn 2.955
_exptl_crystal_density_method 'not measured'
_exptl_crystal_F_000 470
_exptl_crystal_size_max 0.20
_exptl_crystal_size_mid 0.18
_exptl_crystal_size_min 0.18
_refine_diff_density_max 0.549
_refine_diff_density_min -0.982
_refine_diff_density_rms 0.151
_refine_ls_extinction_method none
_refine_ls_goodness_of_fit_ref 1.045
_refine_ls_hydrogen_treatment mixed
_refine_ls_matrix_type full
_refine_ls_number_parameters 108
_refine_ls_number_reflns 1285
_refine_ls_number_restraints 17
_refine_ls_restrained_S_all 1.039
_refine_ls_R_factor_all 0.0318
_refine_ls_R_factor_gt 0.0278
_refine_ls_shift/su_max 0.000
_refine_ls_shift/su_mean 0.000
_refine_ls_structure_factor_coef Fsqd
_refine_ls_weighting_details 'calc w=1/[\s^2^(Fo^2^)+(0.0539P)^2^+0.0000P] where P=(Fo^2^+2Fc^2^)/3'
_refine_ls_weighting_scheme calc
_refine_ls_wR_factor_gt 0.0715
_refine_ls_wR_factor_ref 0.0731
_reflns_number_gt 1123
_reflns_number_total 1285
_reflns_threshold_expression >2sigma(I)
_cod_data_source_file c4tc00290c1-1.cif.txt
_cod_data_source_block 1
_cod_depositor_comments
;
The following automatic conversions were performed:

'_symmetry_cell_setting' value 'Monoclinic' changed to 'monoclinic'
according to the built-in table from CIF Core dictionary named
'cif_core.dic' version 2.4.1 from 2010-06-29.

Automatic conversion script
Id: cif_fix_values 5376 2017-05-30 11:51:03Z andrius 
;
_cod_original_cell_volume 540.43(19)
_cod_original_sg_symbol_H-M P21/c
_cod_original_formula_sum 'Co1.50 F2 H5 N O4 P'
_cod_database_code 7229154

loop_
_symmetry_equiv_pos_as_xyz
'x, y, z'
'-x, y+1/2, -z+1/2'
'-x, -y, -z'
'x, -y-1/2, z-1/2'

loop_
_atom_site_label
_atom_site_type_symbol
_atom_site_fract_x
_atom_site_fract_y
_atom_site_fract_z
_atom_site_U_iso_or_equiv
_atom_site_adp_type
_atom_site_occupancy
_atom_site_symmetry_multiplicity
_atom_site_calc_flag
_atom_site_refinement_flags
_atom_site_disorder_assembly
_atom_site_disorder_group
Co1 Co 0.81814(3) 0.22763(5) 0.57239(4) 0.00964(13) Uani 1 1 d . . .
Co2 Co 1.0000 0.5000 0.5000 0.00952(14) Uani 1 2 d S . .
P1 P 1.15688(6) 0.11680(8) 0.68499(8) 0.00876(15) Uani 1 1 d . . .
O1 O 0.87796(19) 0.4867(2) 0.6782(3) 0.0135(4) Uani 1 1 d . . .
O2 O 1.03225(19) 0.2308(3) 0.5894(3) 0.0142(4) Uani 1 1 d . . .
O3 O 0.77820(19) -0.0233(2) 0.4515(2) 0.0134(4) Uani 1 1 d . . .
O4 O 1.2756(2) 0.2456(3) 0.7978(3) 0.0154(4) Uani 1 1 d D . .
H5 H 1.253(4) 0.315(5) 0.878(5) 0.048(13) Uiso 1 1 d D . .
F1 F 0.82752(14) 0.1253(2) 0.83003(18) 0.0124(3) Uani 1 1 d . . .
F2 F 0.61566(17) 0.2647(2) 0.5396(2) 0.0198(4) Uani 1 1 d . . .
N1 N 0.5298(3) 0.0188(4) 0.7486(4) 0.0225(5) Uani 1 1 d D . .
H4 H 0.4448(19) -0.024(5) 0.709(6) 0.064(16) Uiso 1 1 d D . .
H3 H 0.543(4) 0.093(4) 0.662(3) 0.041(12) Uiso 1 1 d D . .
H2 H 0.547(3) 0.080(3) 0.855(2) 0.018(8) Uiso 1 1 d D . .
H1 H 0.588(3) -0.073(3) 0.768(4) 0.025(9) Uiso 1 1 d D . .

loop_
_atom_site_aniso_label
_atom_site_aniso_U_11
_atom_site_aniso_U_22
_atom_site_aniso_U_33
_atom_site_aniso_U_23
_atom_site_aniso_U_13
_atom_site_aniso_U_12
Co1 0.01203(19) 0.0091(2) 0.00809(19) 0.00009(11) 0.00333(13) -0.00064(12)
Co2 0.0120(2) 0.0085(3) 0.0088(2) -0.00018(15) 0.00402(18) -0.00100(16)
P1 0.0106(3) 0.0082(3) 0.0081(3) 0.0007(2) 0.0037(2) 0.0002(2)
O1 0.0194(9) 0.0119(10) 0.0118(8) -0.0045(6) 0.0087(7) -0.0032(7)
O2 0.0134(9) 0.0135(10) 0.0152(9) 0.0052(6) 0.0030(7) 0.0016(7)
O3 0.0175(9) 0.0119(9) 0.0126(8) -0.0011(7) 0.0073(7) 0.0000(7)
O4 0.0135(9) 0.0162(10) 0.0169(9) -0.0068(7) 0.0047(7) -0.0040(7)
F1 0.0160(7) 0.0141(8) 0.0071(6) 0.0010(5) 0.0030(5) 0.0011(5)
F2 0.0143(7) 0.0235(10) 0.0219(8) 0.0062(6) 0.0054(6) 0.0020(6)
N1 0.0198(12) 0.0224(14) 0.0264(13) -0.0059(10) 0.0082(10) -0.0027(10)

loop_
_atom_type_symbol
_atom_type_description
_atom_type_scat_dispersion_real
_atom_type_scat_dispersion_imag
_atom_type_scat_source
N N 0.0061 0.0033 'International Tables Vol C Tables 4.2.6.8 and 6.1.1.4'
H H 0.0000 0.0000 'International Tables Vol C Tables 4.2.6.8 and 6.1.1.4'
O O 0.0106 0.0060 'International Tables Vol C Tables 4.2.6.8 and 6.1.1.4'
Co Co 0.3494 0.9721 'International Tables Vol C Tables 4.2.6.8 and 6.1.1.4'
P P 0.1023 0.0942 'International Tables Vol C Tables 4.2.6.8 and 6.1.1.4'
F F 0.0171 0.0103 'International Tables Vol C Tables 4.2.6.8 and 6.1.1.4'

loop_
_geom_angle_atom_site_label_1
_geom_angle_atom_site_label_2
_geom_angle_atom_site_label_3
_geom_angle
_geom_angle_site_symmetry_1
_geom_angle_site_symmetry_3
F2 Co1 F1 87.22(7) . .
F2 Co1 O3 90.12(7) . .
F1 Co1 O3 91.60(7) . .
F2 Co1 O1 95.46(8) . .
F1 Co1 O1 93.03(7) . .
O3 Co1 O1 172.91(7) . .
F2 Co1 O2 170.71(7) . .
F1 Co1 O2 99.32(7) . .
O3 Co1 O2 96.24(7) . .
O1 Co1 O2 77.72(7) . .
F2 Co1 F1 95.92(7) . 4_565
F1 Co1 F1 169.77(5) . 4_565
O3 Co1 F1 98.11(7) . 4_565
O1 Co1 F1 77.00(7) . 4_565
O2 Co1 F1 76.53(7) . 4_565
F2 Co1 Co2 123.70(5) . .
F1 Co1 Co2 124.77(5) . .
O3 Co1 Co2 127.80(5) . .
O1 Co1 Co2 45.17(5) . .
O2 Co1 Co2 47.04(5) . .
F1 Co1 Co2 45.85(4) 4_565 .
O1 Co2 O1 180.0 . 3_766
O1 Co2 F1 80.13(7) . 4_565
O1 Co2 F1 99.87(7) 3_766 4_565
O1 Co2 F1 99.87(7) . 2_756
O1 Co2 F1 80.13(7) 3_766 2_756
F1 Co2 F1 180.0 4_565 2_756
O1 Co2 O2 79.34(8) . .
O1 Co2 O2 100.66(8) 3_766 .
F1 Co2 O2 78.21(7) 4_565 .
F1 Co2 O2 101.79(7) 2_756 .
O1 Co2 O2 100.66(8) . 3_766
O1 Co2 O2 79.34(8) 3_766 3_766
F1 Co2 O2 101.79(7) 4_565 3_766
F1 Co2 O2 78.21(7) 2_756 3_766
O2 Co2 O2 180.000(1) . 3_766
O1 Co2 Co1 47.12(5) . .
O1 Co2 Co1 132.88(5) 3_766 .
F1 Co2 Co1 47.94(4) 4_565 .
F1 Co2 Co1 132.06(4) 2_756 .
O2 Co2 Co1 47.20(5) . .
O2 Co2 Co1 132.80(5) 3_766 .
O1 Co2 Co1 132.88(5) . 3_766
O1 Co2 Co1 47.12(5) 3_766 3_766
F1 Co2 Co1 132.06(4) 4_565 3_766
F1 Co2 Co1 47.94(4) 2_756 3_766
O2 Co2 Co1 132.80(5) . 3_766
O2 Co2 Co1 47.20(5) 3_766 3_766
Co1 Co2 Co1 180.000(10) . 3_766
O1 P1 O2 111.27(11) 2_746 .
O1 P1 O3 112.26(11) 2_746 3_756
O2 P1 O3 112.88(11) . 3_756
O1 P1 O4 107.86(11) 2_746 .
O2 P1 O4 108.36(11) . .
O3 P1 O4 103.73(11) 3_756 .
P1 O1 Co2 134.23(11) 2_756 .
P1 O1 Co1 137.96(12) 2_756 .
Co2 O1 Co1 87.70(7) . .
P1 O2 Co2 135.68(12) . .
P1 O2 Co1 135.52(12) . .
Co2 O2 Co1 85.76(7) . .
P1 O3 Co1 129.79(11) 3_756 .
Co1 F1 Co2 124.14(7) . 2_746
Co1 F1 Co1 127.10(8) . 4_566
Co2 F1 Co1 86.22(5) 2_746 4_566

loop_
_geom_bond_atom_site_label_1
_geom_bond_atom_site_label_2
_geom_bond_distance
_geom_bond_site_symmetry_2
Co1 F2 2.0014(17) .
Co1 F1 2.0528(14) .
Co1 O3 2.0716(19) .
Co1 O1 2.1140(18) .
Co1 O2 2.121(2) .
Co1 F1 2.1448(15) 4_565
Co1 Co2 2.8825(5) .
Co2 O1 2.0461(19) .
Co2 O1 2.0461(19) 3_766
Co2 F1 2.0726(15) 4_565
Co2 F1 2.0726(15) 2_756
Co2 O2 2.1152(19) .
Co2 O2 2.1152(19) 3_766
Co2 Co1 2.8825(5) 3_766
P1 O1 1.5203(19) 2_746
P1 O2 1.5218(19) .
P1 O3 1.5234(19) 3_756
P1 O4 1.585(2) .
O1 P1 1.5203(19) 2_756
O3 P1 1.5234(19) 3_756
F1 Co2 2.0726(15) 2_746
F1 Co1 2.1448(15) 4_566

loop_
_geom_hbond_atom_site_label_D
_geom_hbond_atom_site_label_H
_geom_hbond_atom_site_label_A
_geom_hbond_distance_DH
_geom_hbond_distance_HA
_geom_hbond_distance_DA
_geom_hbond_angle_DHA
_geom_hbond_site_symmetry_A
O4 H5 O3 0.874(19) 1.84(2) 2.711(3) 174(5) 2_756
N1 H4 O3 0.883(13) 2.26(2) 3.049(3) 148(3) 3_656
N1 H4 F2 0.883(13) 2.54(4) 3.091(3) 121(4) 3_656
N1 H3 F2 0.891(13) 1.838(16) 2.702(3) 163(3) .
N1 H2 F2 0.894(13) 1.791(16) 2.660(3) 163(3) 4_566
N1 H1 O4 0.885(13) 2.081(18) 2.911(3) 156(3) 2_746
